data_7133464
loop_
_publ_author_name
'Korona, Krzesimir'
'Justyniak, Iwona'
'Pogrebetsky, James'
'Lemieszka, Marta'
'Bernatowicz, Piotr'
'Pietrzykowski, Antoni'
'Kubas, Adam'
'Lewi&#x144;ski, Janusz'

_publ_section_title
;
 Controlled hydrolysis of AlMe<sub>3</sub> to tetramethylalumoxane and a
 new look at incipient adducts with water.
;
_journal_issue 70
_journal_name_full 'Chemical communications (Cambridge, England)'
_journal_page_first 9392
_journal_page_last 9395
_journal_paper_doi 10.1039/d4cc03672g
_journal_volume 60
_journal_year 2024
_chemical_formula_moiety 'C18 H34 Al4 N2 O2'
_chemical_formula_sum 'C18 H34 Al4 N2 O2'
_chemical_formula_weight 418.39
_space_group_crystal_system triclinic
_space_group_IT_number 2
_space_group_name_Hall '-P 1'
_space_group_name_H-M_alt 'P -1'
_atom_sites_solution_hydrogens geom
_atom_sites_solution_primary dual
_audit_creation_date 2024-02-18
_audit_creation_method
;
Olex2 1.3
(compiled 2020.11.12 svn.r5f609507 for OlexSys, GUI svn.r6272)
;
_audit_update_record
;
2024-04-29 deposited with the CCDC.	2024-08-05 downloaded from the CCDC.
;
_cell_angle_alpha 99.654(3)
_cell_angle_beta 111.823(3)
_cell_angle_gamma 91.082(3)
_cell_formula_units_Z 1
_cell_length_a 8.3590(3)
_cell_length_b 8.9229(3)
_cell_length_c 9.2090(3)
_cell_measurement_reflns_used 3041
_cell_measurement_temperature 100.01(10)
_cell_measurement_theta_max 69.9140
_cell_measurement_theta_min 5.0340
_cell_volume 626.13(4)
_computing_cell_refinement 'CrysAlisPro 1.171.40.84a (Rigaku OD, 2020)'
_computing_data_collection 'CrysAlisPro 1.171.40.84a (Rigaku OD, 2020)'
_computing_data_reduction 'CrysAlisPro 1.171.40.84a (Rigaku OD, 2020)'
_computing_molecular_graphics 'Olex2 1.3 (Dolomanov et al., 2009)'
_computing_publication_material 'Olex2 1.3 (Dolomanov et al., 2009)'
_computing_structure_refinement 'SHELXL 2018/3 (Sheldrick, 2015)'
_computing_structure_solution 'SHELXT 2014/5 (Sheldrick, 2014)'
_diffrn_ambient_environment N~2~
_diffrn_ambient_temperature 100.01(10)
_diffrn_detector 'CCD plate'
_diffrn_detector_area_resol_mean 16.2974
_diffrn_detector_type Eos
_diffrn_measured_fraction_theta_full 0.998
_diffrn_measured_fraction_theta_max 0.993
_diffrn_measurement_details
;
List of Runs (angles in degrees, time in seconds):

  # Type    Start    End  Width  t~exp~   \w     \q     \k     \f   Frames
#--------------------------------------------------------------------------
  1  \w      5.00  46.82   0.82    1.00    --    0.00  57.00   0.00   51
  2  \w    -68.00 -41.76   0.82    1.00    --    0.00 -37.00-150.00   32
  3  \w    -28.00  -0.94   0.82    1.00    --    0.00 -37.00-150.00   33
  4  \w     57.00 125.88   0.82    1.50    --   54.54  37.00 -30.00   84
  5  \w     31.00  62.16   0.82    1.50    --   54.54-125.00  30.00   38
  6  \w    -14.00  75.38   0.82    1.50    --   54.54 -57.00  60.00  109
  7  \w      3.00  45.64   0.82    1.50    --   54.54 -99.00  60.00   52
  8  \w     35.00 112.90   0.82    1.50    --   54.54  57.00 -90.00   95
  9  \w     28.00 121.48   0.82    1.50    --   54.54  77.00-180.00  114
 10  \w     69.00 108.36   0.82    1.50    --   54.54-125.00-150.00   48
 11  \w     49.00  94.92   0.82    5.00    --  108.00 -25.00  30.00   56
 12  \w     87.00 175.56   0.82    5.00    --  108.00  63.00-150.00  108
 13  \w     46.00  72.24   0.82    5.00    --  108.00-111.00 150.00   32
 14  \w     68.00 117.20   0.82    5.00    --  108.00 -25.00-150.00   60
 15  \w     84.00 110.24   0.82    5.00    --  108.00-111.00  90.00   32
 16  \w     37.00 111.62   0.82    5.00    --  108.00-111.00 -90.00   91
 17  \w    102.00 136.44   0.82    5.00    --  108.00 -91.00-150.00   42
 18  \w     53.00  97.28   0.82    5.00    --  108.00 -50.00-180.00   54
 19  \w     87.00 164.90   0.82    5.00    --  108.00  63.00 150.00   95
 20  \w     37.00  63.24   0.82    5.00    --  108.00 -91.00-150.00   32
 21  \w     78.00 110.80   0.82    5.00    --  108.00-111.00   0.00   40
 22  \w     40.00  77.72   0.82    5.00    --  108.00-111.00  90.00   46
 23  \w     97.00 139.64   0.82    5.00    --  108.00  63.00-180.00   52
 24  \w     36.00  85.20   0.82    5.00    --  108.00 -91.00-180.00   60
 25  \w    100.00 126.24   0.82    5.00    --  108.00 -50.00 -90.00   32
 26  \w     86.00 111.42   0.82    5.00    --  108.00-111.00-150.00   31
 27  \w     89.00 120.98   0.82    5.00    --  108.00  63.00 -30.00   39
 28  \w    141.00 166.42   0.82    5.00    --  108.00  63.00 -30.00   31
 29  \w    118.00 149.98   0.82    5.00    --  108.00  63.00 -60.00   39
 30  \w    100.00 163.14   0.82    5.00    --  108.00 -12.00 120.00   77
 31  \w     97.00 156.04   0.82    5.00    --  108.00  50.00  30.00   72
 32  \w     93.00 118.42   0.82    5.00    --  108.00 -63.00 -60.00   31
 33  \w     38.00  86.38   0.82    5.00    --  108.00-111.00  30.00   59
 34  \w     44.00 103.04   0.82    5.00    --  108.00 -37.00-150.00   72
 35  \w     95.00 135.18   0.82    5.00    --  108.00 -77.00  60.00   49
 36  \w     92.00 117.42   0.82    5.00    --  108.00 -77.00-150.00   31
 37  \w     56.00  91.26   0.82    5.00    --  108.00 -77.00  60.00   43
;
_diffrn_measurement_device 'four-circle diffractometer'
_diffrn_measurement_device_type 'SuperNova, Dual, Cu at home/near, Eos'
_diffrn_measurement_method '\w scans'
_diffrn_orient_matrix_type 'CrysAlisPro convention (1999,Acta A55,543-557)'
_diffrn_orient_matrix_UB_11 0.0240136000
_diffrn_orient_matrix_UB_12 0.0856135000
_diffrn_orient_matrix_UB_13 0.1675551000
_diffrn_orient_matrix_UB_21 -0.1881560000
_diffrn_orient_matrix_UB_22 -0.0525486000
_diffrn_orient_matrix_UB_23 -0.0303044000
_diffrn_orient_matrix_UB_31 0.0612101000
_diffrn_orient_matrix_UB_32 -0.1443061000
_diffrn_orient_matrix_UB_33 0.0683584000
_diffrn_radiation_monochromator mirror
_diffrn_radiation_probe x-ray
_diffrn_radiation_type 'Cu K\a'
_diffrn_radiation_wavelength 1.54184
_diffrn_reflns_av_R_equivalents 0.0196
_diffrn_reflns_av_unetI/netI 0.0178
_diffrn_reflns_Laue_measured_fraction_full 0.998
_diffrn_reflns_Laue_measured_fraction_max 0.993
_diffrn_reflns_limit_h_max 10
_diffrn_reflns_limit_h_min -9
_diffrn_reflns_limit_k_max 9
_diffrn_reflns_limit_k_min -10
_diffrn_reflns_limit_l_max 11
_diffrn_reflns_limit_l_min -11
_diffrn_reflns_number 4688
_diffrn_reflns_point_group_measured_fraction_full 0.998
_diffrn_reflns_point_group_measured_fraction_max 0.993
_diffrn_reflns_theta_full 67.684
_diffrn_reflns_theta_max 69.952
_diffrn_reflns_theta_min 5.048
_diffrn_source 'micro-focus sealed X-ray tube'
_diffrn_source_type 'SuperNova (Cu) X-ray Source'
_exptl_absorpt_coefficient_mu 1.833
_exptl_absorpt_correction_T_max 0.896
_exptl_absorpt_correction_T_min 0.785
_exptl_absorpt_correction_type multi-scan
_exptl_absorpt_process_details
;
CrysAlisPro 1.171.40.84a (Rigaku Oxford Diffraction, 2020)
Empirical absorption correction using spherical harmonics,
implemented in SCALE3 ABSPACK scaling algorithm.
;
_exptl_crystal_colour colorless
_exptl_crystal_density_diffrn 1.110
_exptl_crystal_description plate
_exptl_crystal_F_000 224
_exptl_crystal_size_max 0.17
_exptl_crystal_size_mid 0.11
_exptl_crystal_size_min 0.06
_refine_diff_density_max 0.316
_refine_diff_density_min -0.278
_refine_diff_density_rms 0.061
_refine_ls_extinction_method none
_refine_ls_goodness_of_fit_ref 1.064
_refine_ls_hydrogen_treatment constr
_refine_ls_matrix_type full
_refine_ls_number_parameters 122
_refine_ls_number_reflns 2348
_refine_ls_number_restraints 0
_refine_ls_restrained_S_all 1.064
_refine_ls_R_factor_all 0.0342
_refine_ls_R_factor_gt 0.0334
_refine_ls_shift/su_max 0.001
_refine_ls_shift/su_mean 0.000
_refine_ls_structure_factor_coef Fsqd
_refine_ls_weighting_details 'w=1/[\s^2^(Fo^2^)+(0.0599P)^2^+0.1783P] where P=(Fo^2^+2Fc^2^)/3'
_refine_ls_weighting_scheme calc
_refine_ls_wR_factor_gt 0.0923
_refine_ls_wR_factor_ref 0.0928
_reflns_Friedel_coverage 0.000
_reflns_number_gt 2299
_reflns_number_total 2348
_reflns_threshold_expression 'I > 2\s(I)'
_cod_data_source_file d4cc03672g2.cif
_cod_data_source_block SHELXL_3
_cod_depositor_comments 'Adding full bibliography for 7133464--7133465.cif.'
_cod_database_code 7133464
_shelx_shelxl_version_number 2018/3
_chemical_oxdiff_formula 'C40 H30 O4 Al3'
_shelx_space_group_comment
;
The symmetry employed for this shelxl refinement is uniquely defined
by the following loop, which should always be used as a source of
symmetry information in preference to the above space-group names.
They are only intended as comments.
;
_reflns_odcompleteness_completeness 84.95
_reflns_odcompleteness_iscentric 1
_reflns_odcompleteness_theta 80.95
_olex2_refinement_description
;
1. Fixed Uiso
 At 1.2 times of:
  All C(H) groups
 At 1.5 times of:
  All C(H,H,H) groups
2.a Aromatic/amide H refined with riding coordinates:
 C5(H5), C6(H6), C7(H7), C8(H8), C9(H9)
2.b Idealised Me refined as rotating group:
 C1(H1A,H1B,H1C), C2(H2A,H2B,H2C), C3(H3A,H3B,H3C), C4(H4A,H4B,H4C)
;
_olex2_submission_special_instructions 'No special instructions were received'
_oxdiff_exptl_absorpt_empirical_details
;
Empirical correction (ABSPACK) includes:
- Absorption correction using spherical harmonics
- Frame scaling
;
_oxdiff_exptl_absorpt_empirical_full_max 1.796
_oxdiff_exptl_absorpt_empirical_full_min 0.533

loop_
_space_group_symop_operation_xyz
'x, y, z'
'-x, -y, -z'

loop_
_atom_site_label
_atom_site_type_symbol
_atom_site_fract_x
_atom_site_fract_y
_atom_site_fract_z
_atom_site_U_iso_or_equiv
_atom_site_adp_type
_atom_site_occupancy
_atom_site_site_symmetry_order
_atom_site_calc_flag
_atom_site_refinement_flags_posn
_atom_site_refinement_flags_adp
_atom_site_refinement_flags_occupancy
_atom_site_disorder_assembly
_atom_site_disorder_group
Al1 Al 0.84403(4) 0.18514(4) 0.65912(4) 0.01828(14) Uani 1 1 d . . . . .
Al2 Al 0.42775(5) 0.12598(4) 0.45773(4) 0.01959(14) Uani 1 1 d . . . . .
C1 C 0.86499(18) 0.34645(15) 0.54538(16) 0.0257(3) Uani 1 1 d . . . . .
H1A H 0.958645 0.423337 0.616512 0.039 Uiso 1 1 calc R U . . .
H1B H 0.755974 0.394425 0.510146 0.039 Uiso 1 1 calc R U . . .
H1C H 0.890840 0.302340 0.452528 0.039 Uiso 1 1 calc R U . . .
C2 C 1.03416(17) 0.05746(16) 0.74316(17) 0.0265(3) Uani 1 1 d . . . . .
H2A H 1.082928 0.024563 0.662512 0.040 Uiso 1 1 calc R U . . .
H2B H 0.989897 -0.032331 0.769716 0.040 Uiso 1 1 calc R U . . .
H2C H 1.124331 0.116557 0.839094 0.040 Uiso 1 1 calc R U . . .
C3 C 0.3917(2) 0.18306(17) 0.25063(17) 0.0314(3) Uani 1 1 d . . . . .
H3A H 0.440137 0.108829 0.190789 0.047 Uiso 1 1 calc R U . . .
H3B H 0.449444 0.284870 0.268308 0.047 Uiso 1 1 calc R U . . .
H3C H 0.267467 0.183849 0.189916 0.047 Uiso 1 1 calc R U . . .
C4 C 0.35941(18) 0.27354(16) 0.60311(18) 0.0308(3) Uani 1 1 d . . . . .
H4A H 0.233892 0.278870 0.557524 0.046 Uiso 1 1 calc R U . . .
H4B H 0.418130 0.374391 0.618289 0.046 Uiso 1 1 calc R U . . .
H4C H 0.392103 0.240977 0.706039 0.046 Uiso 1 1 calc R U . . .
C5 C 0.79290(19) 0.21223(16) 0.95737(16) 0.0270(3) Uani 1 1 d . . . . .
H5 H 0.810408 0.106788 0.942068 0.032 Uiso 1 1 calc R U . . .
C6 C 0.7543(2) 0.27455(17) 1.08632(17) 0.0316(3) Uani 1 1 d . . . . .
H6 H 0.744609 0.213143 1.158028 0.038 Uiso 1 1 calc R U . . .
C7 C 0.72993(19) 0.42872(17) 1.10968(17) 0.0301(3) Uani 1 1 d . . . . .
H7 H 0.703977 0.474866 1.198145 0.036 Uiso 1 1 calc R U . . .
C8 C 0.74398(18) 0.51415(16) 1.00212(17) 0.0284(3) Uani 1 1 d . . . . .
H8 H 0.727589 0.619887 1.015511 0.034 Uiso 1 1 calc R U . . .
C9 C 0.78217(17) 0.44362(15) 0.87498(16) 0.0247(3) Uani 1 1 d . . . . .
H9 H 0.791325 0.502661 0.801174 0.030 Uiso 1 1 calc R U . . .
N1 N 0.80687(14) 0.29446(12) 0.85185(13) 0.0206(2) Uani 1 1 d . . . . .
O1 O 0.64529(11) 0.07190(9) 0.55946(10) 0.0195(2) Uani 1 1 d . . . . .

loop_
_atom_site_aniso_label
_atom_site_aniso_U_11
_atom_site_aniso_U_22
_atom_site_aniso_U_33
_atom_site_aniso_U_23
_atom_site_aniso_U_13
_atom_site_aniso_U_12
Al1 0.0210(2) 0.0153(2) 0.0189(2) 0.00364(15) 0.00783(16) 0.00086(14)
Al2 0.0226(2) 0.0136(2) 0.0219(2) 0.00400(15) 0.00737(16) 0.00176(14)
C1 0.0290(7) 0.0228(6) 0.0264(7) 0.0075(5) 0.0109(5) -0.0022(5)
C2 0.0262(6) 0.0240(7) 0.0287(7) 0.0052(5) 0.0094(5) 0.0048(5)
C3 0.0359(8) 0.0276(7) 0.0280(7) 0.0125(6) 0.0063(6) -0.0028(6)
C4 0.0283(7) 0.0225(7) 0.0389(8) -0.0015(6) 0.0128(6) 0.0043(5)
C5 0.0364(7) 0.0207(6) 0.0249(7) 0.0063(5) 0.0119(6) 0.0048(5)
C6 0.0426(8) 0.0297(7) 0.0256(7) 0.0073(6) 0.0155(6) 0.0055(6)
C7 0.0332(7) 0.0319(8) 0.0238(7) 0.0008(6) 0.0110(6) 0.0063(6)
C8 0.0321(7) 0.0197(6) 0.0297(7) -0.0007(5) 0.0096(6) 0.0038(5)
C9 0.0281(7) 0.0188(6) 0.0259(6) 0.0040(5) 0.0089(5) 0.0013(5)
N1 0.0233(5) 0.0175(5) 0.0193(5) 0.0021(4) 0.0069(4) 0.0009(4)
O1 0.0222(4) 0.0147(4) 0.0217(4) 0.0037(3) 0.0084(3) 0.0008(3)

loop_
_atom_type_symbol
_atom_type_description
_atom_type_scat_dispersion_real
_atom_type_scat_dispersion_imag
_atom_type_scat_source
C C 0.0181 0.0091 'International Tables Vol C Tables 4.2.6.8 and 6.1.1.4'
H H 0.0000 0.0000 'International Tables Vol C Tables 4.2.6.8 and 6.1.1.4'
Al Al 0.2130 0.2455 'International Tables Vol C Tables 4.2.6.8 and 6.1.1.4'
N N 0.0311 0.0180 'International Tables Vol C Tables 4.2.6.8 and 6.1.1.4'
O O 0.0492 0.0322 'International Tables Vol C Tables 4.2.6.8 and 6.1.1.4'

loop_
_geom_angle_atom_site_label_1
_geom_angle_atom_site_label_2
_geom_angle_atom_site_label_3
_geom_angle
_geom_angle_site_symmetry_1
_geom_angle_site_symmetry_3
_geom_angle_publ_flag
C1 Al1 C2 121.80(6) . . ?
C1 Al1 N1 104.69(5) . . ?
C2 Al1 N1 104.86(5) . . ?
O1 Al1 C1 111.72(5) . . ?
O1 Al1 C2 110.72(5) . . ?
O1 Al1 N1 100.28(4) . . ?
C3 Al2 Al2 122.94(5) . 2_656 ?
C4 Al2 Al2 121.87(5) . 2_656 ?
C4 Al2 C3 115.13(7) . . ?
O1 Al2 Al2 42.88(3) . 2_656 ?
O1 Al2 Al2 43.10(3) 2_656 2_656 ?
O1 Al2 C3 113.58(6) . . ?
O1 Al2 C3 113.30(5) 2_656 . ?
O1 Al2 C4 110.82(5) . . ?
O1 Al2 C4 114.65(5) 2_656 . ?
O1 Al2 O1 85.98(4) 2_656 . ?
Al1 C1 H1A 109.5 . . ?
Al1 C1 H1B 109.5 . . ?
Al1 C1 H1C 109.5 . . ?
H1A C1 H1B 109.5 . . ?
H1A C1 H1C 109.5 . . ?
H1B C1 H1C 109.5 . . ?
Al1 C2 H2A 109.5 . . ?
Al1 C2 H2B 109.5 . . ?
Al1 C2 H2C 109.5 . . ?
H2A C2 H2B 109.5 . . ?
H2A C2 H2C 109.5 . . ?
H2B C2 H2C 109.5 . . ?
Al2 C3 H3A 109.5 . . ?
Al2 C3 H3B 109.5 . . ?
Al2 C3 H3C 109.5 . . ?
H3A C3 H3B 109.5 . . ?
H3A C3 H3C 109.5 . . ?
H3B C3 H3C 109.5 . . ?
Al2 C4 H4A 109.5 . . ?
Al2 C4 H4B 109.5 . . ?
Al2 C4 H4C 109.5 . . ?
H4A C4 H4B 109.5 . . ?
H4A C4 H4C 109.5 . . ?
H4B C4 H4C 109.5 . . ?
C6 C5 H5 118.6 . . ?
N1 C5 H5 118.6 . . ?
N1 C5 C6 122.77(13) . . ?
C5 C6 H6 120.6 . . ?
C5 C6 C7 118.77(13) . . ?
C7 C6 H6 120.6 . . ?
C6 C7 H7 120.5 . . ?
C8 C7 C6 118.93(13) . . ?
C8 C7 H7 120.5 . . ?
C7 C8 H8 120.5 . . ?
C9 C8 C7 119.08(13) . . ?
C9 C8 H8 120.5 . . ?
C8 C9 H9 118.8 . . ?
N1 C9 C8 122.39(12) . . ?
N1 C9 H9 118.8 . . ?
C5 N1 Al1 118.48(9) . . ?
C9 N1 Al1 123.26(9) . . ?
C9 N1 C5 118.06(11) . . ?
Al1 O1 Al2 130.42(5) . . ?
Al1 O1 Al2 135.04(5) . 2_656 ?
Al2 O1 Al2 94.02(4) 2_656 . ?

loop_
_geom_bond_atom_site_label_1
_geom_bond_atom_site_label_2
_geom_bond_distance
_geom_bond_site_symmetry_2
_geom_bond_publ_flag
Al1 C1 1.9576(13) . ?
Al1 C2 1.9679(14) . ?
Al1 N1 2.0096(11) . ?
Al1 O1 1.7650(9) . ?
Al2 Al2 2.6664(7) 2_656 ?
Al2 C3 1.9727(14) . ?
Al2 C4 1.9642(14) . ?
Al2 O1 1.8263(9) . ?
Al2 O1 1.8190(9) 2_656 ?
C1 H1A 0.9800 . ?
C1 H1B 0.9800 . ?
C1 H1C 0.9800 . ?
C2 H2A 0.9800 . ?
C2 H2B 0.9800 . ?
C2 H2C 0.9800 . ?
C3 H3A 0.9800 . ?
C3 H3B 0.9800 . ?
C3 H3C 0.9800 . ?
C4 H4A 0.9800 . ?
C4 H4B 0.9800 . ?
C4 H4C 0.9800 . ?
C5 H5 0.9500 . ?
C5 C6 1.376(2) . ?
C5 N1 1.3479(18) . ?
C6 H6 0.9500 . ?
C6 C7 1.387(2) . ?
C7 H7 0.9500 . ?
C7 C8 1.383(2) . ?
C8 H8 0.9500 . ?
C8 C9 1.381(2) . ?
C9 H9 0.9500 . ?
C9 N1 1.3444(17) . ?

loop_
_geom_torsion_atom_site_label_1
_geom_torsion_atom_site_label_2
_geom_torsion_atom_site_label_3
_geom_torsion_atom_site_label_4
_geom_torsion
_geom_torsion_site_symmetry_1
_geom_torsion_site_symmetry_2
_geom_torsion_site_symmetry_3
_geom_torsion_site_symmetry_4
_geom_torsion_publ_flag
Al2 Al2 O1 Al1 -172.60(9) 2_656 . . . ?
C1 Al1 O1 Al2 -40.35(8) . . . . ?
C1 Al1 O1 Al2 150.13(7) . . . 2_656 ?
C2 Al1 O1 Al2 10.91(9) . . . 2_656 ?
C2 Al1 O1 Al2 -179.57(7) . . . . ?
C3 Al2 O1 Al1 73.70(8) . . . . ?
C3 Al2 O1 Al2 -113.70(6) . . . 2_656 ?
C4 Al2 O1 Al1 -57.73(8) . . . . ?
C4 Al2 O1 Al2 114.87(6) . . . 2_656 ?
C5 C6 C7 C8 0.4(2) . . . . ?
C6 C5 N1 Al1 -174.93(11) . . . . ?
C6 C5 N1 C9 0.1(2) . . . . ?
C6 C7 C8 C9 -0.1(2) . . . . ?
C7 C8 C9 N1 -0.2(2) . . . . ?
C8 C9 N1 Al1 175.02(10) . . . . ?
C8 C9 N1 C5 0.2(2) . . . . ?
N1 Al1 O1 Al2 -99.40(7) . . . 2_656 ?
N1 Al1 O1 Al2 70.12(7) . . . . ?
N1 C5 C6 C7 -0.5(2) . . . . ?
O1 Al2 O1 Al1 -172.60(9) 2_656 . . . ?
O1 Al2 O1 Al2 0.0 2_656 . . 2_656 ?
